data_7242372
loop_
_publ_author_name
'Ahmed, Muhammad Naeem'
'Madni, Murtaza'
'Anjum, Shaista'
'Andleeb, Saiqa'
'Hameed, Shahid'
'Khan, Abdul Majeed'
'Ashfaq, Muhammad'
'Tahir, Muhammad Nawaz'
'Gil, Diego M.'
'Frontera, Antonio'

_publ_section_title
;
 Crystal engineering with pyrazolyl-thiazole derivatives:
 structure-directing role of \p-stacking and \s-hole interactions
;
_journal_issue 18
_journal_name_full CrystEngComm
_journal_page_first 3276
_journal_page_last 3287
_journal_paper_doi 10.1039/D1CE00256B
_journal_volume 23
_journal_year 2021
_chemical_formula_iupac 'C22 H20 Br N3 O2 S'
_chemical_formula_moiety 'C22 H20 Br N3 O2 S'
_chemical_formula_sum 'C22 H20 Br N3 O2 S'
_chemical_formula_weight 470.38
_chemical_name_systematic
1-{2-[3-(4-Bromophenyl)-5-(4-methoxyphenyl)-4,5-dihydro-1H-pyrazol-1-yl]-4-methyl-1,3-thiazol-5-yl}ethan-1-one
_space_group_crystal_system triclinic
_space_group_IT_number 2
_space_group_name_Hall '-P 1'
_space_group_name_H-M_alt 'P -1'
_atom_sites_solution_hydrogens geom
_atom_sites_solution_primary direct
_atom_sites_solution_secondary difmap
_audit_creation_method SHELXL-2018/3
_audit_update_record
;
2021-02-05 deposited with the CCDC.	2021-03-09 downloaded from the CCDC.
;
_cell_angle_alpha 105.658(3)
_cell_angle_beta 92.689(2)
_cell_angle_gamma 97.255(3)
_cell_formula_units_Z 2
_cell_length_a 7.3329(4)
_cell_length_b 11.3359(7)
_cell_length_c 13.3196(7)
_cell_measurement_reflns_used 2568
_cell_measurement_temperature 296(2)
_cell_measurement_theta_max 26.000
_cell_measurement_theta_min 2.788
_cell_volume 1053.76(10)
_computing_cell_refinement 'SAINT (Bruker, 2007)'
_computing_data_collection 'APEX2 (Bruker, 2007)'
_computing_data_reduction 'SAINT (Bruker, 2007)'
_computing_molecular_graphics 'ORTEP-3 for Windows (Farrugia, 1997) and PLATON (Spek, 2009)'
_computing_publication_material
;
WinGX (Farrugia, 1999) and PLATON (Spek, 2009)
;
_computing_structure_refinement 'SHELXL-2018/3  (Sheldrick, 2015)'
_computing_structure_solution 'SHELXS97 (Sheldrick, 2008)'
_diffrn_ambient_temperature 296(2)
_diffrn_detector_area_resol_mean 0.81
_diffrn_measured_fraction_theta_full 0.986
_diffrn_measured_fraction_theta_max 0.983
_diffrn_measurement_device_type 'Bruker Kappa APEXII CCD'
_diffrn_measurement_method \w
_diffrn_radiation_monochromator graphite
_diffrn_radiation_source 'fine-focus sealed tube'
_diffrn_radiation_type MoK\a
_diffrn_radiation_wavelength 0.71073
_diffrn_reflns_av_R_equivalents 0.0367
_diffrn_reflns_av_unetI/netI 0.0449
_diffrn_reflns_Laue_measured_fraction_full 0.986
_diffrn_reflns_Laue_measured_fraction_max 0.983
_diffrn_reflns_limit_h_max 8
_diffrn_reflns_limit_h_min -8
_diffrn_reflns_limit_k_max 13
_diffrn_reflns_limit_k_min -13
_diffrn_reflns_limit_l_max 16
_diffrn_reflns_limit_l_min -16
_diffrn_reflns_number 15423
_diffrn_reflns_point_group_measured_fraction_full 0.986
_diffrn_reflns_point_group_measured_fraction_max 0.983
_diffrn_reflns_theta_full 25.242
_diffrn_reflns_theta_max 26.000
_diffrn_reflns_theta_min 2.788
_diffrn_standards_number 0
_exptl_absorpt_coefficient_mu 2.073
_exptl_absorpt_correction_T_max 0.720
_exptl_absorpt_correction_T_min 0.485
_exptl_absorpt_correction_type multi-scan
_exptl_absorpt_process_details '(SADABS; Bruker, 2005)'
_exptl_crystal_colour yellow
_exptl_crystal_density_diffrn 1.482
_exptl_crystal_density_method 'not measured'
_exptl_crystal_description needle
_exptl_crystal_F_000 480
_exptl_crystal_size_max 0.38
_exptl_crystal_size_mid 0.20
_exptl_crystal_size_min 0.18
_refine_diff_density_max 0.425
_refine_diff_density_min -0.439
_refine_diff_density_rms 0.046
_refine_ls_goodness_of_fit_ref 1.019
_refine_ls_hydrogen_treatment constr
_refine_ls_matrix_type full
_refine_ls_number_parameters 265
_refine_ls_number_reflns 4064
_refine_ls_number_restraints 0
_refine_ls_restrained_S_all 1.019
_refine_ls_R_factor_all 0.0809
_refine_ls_R_factor_gt 0.0396
_refine_ls_shift/su_max 0.001
_refine_ls_shift/su_mean 0.000
_refine_ls_structure_factor_coef Fsqd
_refine_ls_weighting_details 'w=1/[\s^2^(Fo^2^)+(0.0375P)^2^+0.4312P] where P=(Fo^2^+2Fc^2^)/3'
_refine_ls_weighting_scheme calc
_refine_ls_wR_factor_gt 0.0840
_refine_ls_wR_factor_ref 0.0982
_reflns_number_gt 2568
_reflns_number_total 4064
_reflns_threshold_expression I>2\s(I)
_cod_data_source_file d1ce00256b2.cif
_cod_data_source_block NST1
_cod_depositor_comments 'Adding full bibliography for 7242370--7242372.cif.'
_cod_database_code 7242372
_shelx_shelxl_version_number 2018/3
_shelx_space_group_comment
;
The symmetry employed for this shelxl refinement is uniquely defined
by the following loop, which should always be used as a source of
symmetry information in preference to the above space-group names.
They are only intended as comments.
;

loop_
_space_group_symop_operation_xyz
'x, y, z'
'-x, -y, -z'

loop_
_atom_site_label
_atom_site_type_symbol
_atom_site_fract_x
_atom_site_fract_y
_atom_site_fract_z
_atom_site_U_iso_or_equiv
_atom_site_adp_type
_atom_site_occupancy
_atom_site_site_symmetry_order
_atom_site_calc_flag
_atom_site_refinement_flags_posn
_atom_site_refinement_flags_adp
_atom_site_refinement_flags_occupancy
_atom_site_disorder_assembly
_atom_site_disorder_group
Br1 Br 0.43855(5) 0.76803(4) -0.58665(3) 0.08699(19) Uani 1 1 d . . . . .
S1 S 0.22293(10) 1.12235(7) 0.11565(6) 0.0507(2) Uani 1 1 d . . . . .
O1 O 0.7669(3) 0.5954(2) 0.2454(2) 0.0782(7) Uani 1 1 d . . . . .
O2 O 0.1947(4) 1.3632(2) 0.2510(2) 0.0846(7) Uani 1 1 d . . . . .
N1 N 0.2679(3) 0.9059(2) -0.06403(18) 0.0479(6) Uani 1 1 d . . . . .
N2 N 0.2244(4) 0.8787(2) 0.02815(18) 0.0565(7) Uani 1 1 d . . . . .
N3 N 0.1624(3) 0.9430(2) 0.20239(18) 0.0512(6) Uani 1 1 d . . . . .
C1 C 0.3072(4) 0.7961(3) -0.2418(2) 0.0455(7) Uani 1 1 d . . . . .
C2 C 0.3227(4) 0.6825(3) -0.3122(2) 0.0559(8) Uani 1 1 d . . . . .
H2 H 0.305793 0.610736 -0.290620 0.067 Uiso 1 1 calc R U . . .
C3 C 0.3628(4) 0.6757(3) -0.4137(2) 0.0598(9) Uani 1 1 d . . . . .
H3 H 0.372895 0.599557 -0.460144 0.072 Uiso 1 1 calc R U . . .
C4 C 0.3877(4) 0.7808(3) -0.4458(2) 0.0561(8) Uani 1 1 d . . . . .
C5 C 0.3741(4) 0.8943(3) -0.3776(2) 0.0589(8) Uani 1 1 d . . . . .
H5 H 0.391681 0.965758 -0.399739 0.071 Uiso 1 1 calc R U . . .
C6 C 0.3343(4) 0.9009(3) -0.2771(2) 0.0538(8) Uani 1 1 d . . . . .
H6 H 0.325282 0.977635 -0.231303 0.065 Uiso 1 1 calc R U . . .
C7 C 0.2639(4) 0.8018(3) -0.1352(2) 0.0474(7) Uani 1 1 d . . . . .
C8 C 0.2075(5) 0.6905(3) -0.0975(2) 0.0691(9) Uani 1 1 d . . . . .
H8A H 0.295392 0.632250 -0.113673 0.083 Uiso 1 1 calc R U . . .
H8B H 0.086076 0.648910 -0.128740 0.083 Uiso 1 1 calc R U . . .
C9 C 0.2064(5) 0.7453(3) 0.0212(2) 0.0569(8) Uani 1 1 d . . . . .
H9 H 0.086981 0.718372 0.044042 0.068 Uiso 1 1 calc R U . . .
C10 C 0.3603(4) 0.7112(3) 0.0827(2) 0.0482(7) Uani 1 1 d . . . . .
C11 C 0.3307(5) 0.6049(3) 0.1154(2) 0.0575(8) Uani 1 1 d . . . . .
H11 H 0.214883 0.557075 0.101261 0.069 Uiso 1 1 calc R U . . .
C12 C 0.4692(5) 0.5686(3) 0.1683(2) 0.0596(8) Uani 1 1 d . . . . .
H12 H 0.446364 0.496873 0.189619 0.071 Uiso 1 1 calc R U . . .
C13 C 0.6408(4) 0.6381(3) 0.1897(2) 0.0542(8) Uani 1 1 d . . . . .
C14 C 0.6742(4) 0.7434(3) 0.1565(2) 0.0566(8) Uani 1 1 d . . . . .
H14 H 0.790598 0.790570 0.170197 0.068 Uiso 1 1 calc R U . . .
C15 C 0.5343(5) 0.7788(3) 0.1030(2) 0.0562(8) Uani 1 1 d . . . . .
H15 H 0.558071 0.849457 0.080214 0.067 Uiso 1 1 calc R U . . .
C16 C 0.9356(5) 0.6712(4) 0.2871(3) 0.0882(12) Uani 1 1 d . . . . .
H16A H 1.000753 0.690560 0.231346 0.132 Uiso 1 1 calc R U . . .
H16B H 1.009027 0.628304 0.322910 0.132 Uiso 1 1 calc R U . . .
H16C H 0.912010 0.746396 0.335325 0.132 Uiso 1 1 calc R U . . .
C17 C 0.2013(4) 0.9692(3) 0.1145(2) 0.0468(7) Uani 1 1 d . . . . .
C18 C 0.1508(4) 1.0506(3) 0.2783(2) 0.0485(7) Uani 1 1 d . . . . .
C19 C 0.1121(5) 1.0353(3) 0.3841(2) 0.0643(9) Uani 1 1 d . . . . .
H19A H 0.194651 1.095480 0.436795 0.096 Uiso 1 1 calc R U . . .
H19B H 0.129947 0.953597 0.386321 0.096 Uiso 1 1 calc R U . . .
H19C H -0.012980 1.047167 0.396807 0.096 Uiso 1 1 calc R U . . .
C20 C 0.1776(4) 1.1568(3) 0.2480(2) 0.0477(7) Uani 1 1 d . . . . .
C21 C 0.1725(4) 1.2867(3) 0.3004(3) 0.0595(8) Uani 1 1 d . . . . .
C22 C 0.1378(5) 1.3274(3) 0.4137(3) 0.0749(10) Uani 1 1 d . . . . .
H22A H 0.125502 1.413725 0.433050 0.112 Uiso 1 1 calc R U . . .
H22B H 0.239442 1.314161 0.455455 0.112 Uiso 1 1 calc R U . . .
H22C H 0.026379 1.280236 0.425069 0.112 Uiso 1 1 calc R U . . .

loop_
_atom_site_aniso_label
_atom_site_aniso_U_11
_atom_site_aniso_U_22
_atom_site_aniso_U_33
_atom_site_aniso_U_23
_atom_site_aniso_U_13
_atom_site_aniso_U_12
Br1 0.0861(3) 0.1225(4) 0.0467(2) 0.0130(2) 0.01470(17) 0.0138(2)
S1 0.0510(4) 0.0526(5) 0.0515(4) 0.0175(4) 0.0129(3) 0.0084(3)
O1 0.0801(17) 0.0569(15) 0.0989(19) 0.0258(13) -0.0042(14) 0.0100(13)
O2 0.099(2) 0.0546(15) 0.101(2) 0.0227(15) 0.0255(15) 0.0070(13)
N1 0.0517(14) 0.0495(16) 0.0441(14) 0.0138(13) 0.0086(11) 0.0100(11)
N2 0.0789(18) 0.0493(16) 0.0437(15) 0.0138(13) 0.0118(12) 0.0144(13)
N3 0.0608(16) 0.0496(16) 0.0446(14) 0.0135(13) 0.0106(11) 0.0095(12)
C1 0.0429(16) 0.0480(19) 0.0430(16) 0.0078(15) 0.0005(12) 0.0091(13)
C2 0.0556(19) 0.050(2) 0.057(2) 0.0091(16) 0.0008(15) 0.0063(14)
C3 0.057(2) 0.061(2) 0.0493(19) -0.0068(17) 0.0067(15) 0.0117(16)
C4 0.0447(18) 0.075(2) 0.0441(18) 0.0089(18) 0.0066(13) 0.0074(15)
C5 0.064(2) 0.059(2) 0.053(2) 0.0144(17) 0.0084(15) 0.0105(16)
C6 0.0576(19) 0.052(2) 0.0483(18) 0.0055(15) 0.0085(14) 0.0118(14)
C7 0.0480(17) 0.0449(19) 0.0473(17) 0.0096(15) 0.0004(13) 0.0080(13)
C8 0.102(3) 0.052(2) 0.051(2) 0.0118(16) 0.0036(18) 0.0101(18)
C9 0.071(2) 0.049(2) 0.0534(19) 0.0193(16) 0.0085(15) 0.0074(15)
C10 0.066(2) 0.0387(17) 0.0398(16) 0.0086(14) 0.0173(14) 0.0064(14)
C11 0.065(2) 0.0444(19) 0.062(2) 0.0157(16) 0.0120(16) -0.0022(15)
C12 0.073(2) 0.0428(18) 0.068(2) 0.0239(16) 0.0124(17) 0.0051(17)
C13 0.067(2) 0.0425(19) 0.0528(18) 0.0092(15) 0.0084(15) 0.0140(16)
C14 0.058(2) 0.0465(19) 0.063(2) 0.0133(16) 0.0145(16) 0.0010(15)
C15 0.075(2) 0.0414(18) 0.0554(19) 0.0185(15) 0.0177(16) 0.0056(16)
C16 0.073(3) 0.096(3) 0.100(3) 0.039(2) 0.001(2) 0.004(2)
C17 0.0493(17) 0.0479(18) 0.0447(17) 0.0136(15) 0.0059(13) 0.0099(13)
C18 0.0416(17) 0.058(2) 0.0468(17) 0.0152(16) 0.0063(13) 0.0084(14)
C19 0.071(2) 0.077(2) 0.0496(19) 0.0217(17) 0.0164(16) 0.0154(17)
C20 0.0398(16) 0.0502(19) 0.0498(17) 0.0073(15) 0.0074(13) 0.0065(13)
C21 0.0427(18) 0.058(2) 0.072(2) 0.0090(19) 0.0097(15) 0.0043(15)
C22 0.066(2) 0.071(2) 0.072(2) -0.0084(19) 0.0074(18) 0.0126(18)

loop_
_atom_type_symbol
_atom_type_description
_atom_type_scat_dispersion_real
_atom_type_scat_dispersion_imag
_atom_type_scat_source
C C 0.0033 0.0016 'International Tables Vol C Tables 4.2.6.8 and 6.1.1.4'
H H 0.0000 0.0000 'International Tables Vol C Tables 4.2.6.8 and 6.1.1.4'
N N 0.0061 0.0033 'International Tables Vol C Tables 4.2.6.8 and 6.1.1.4'
O O 0.0106 0.0060 'International Tables Vol C Tables 4.2.6.8 and 6.1.1.4'
S S 0.1246 0.1234 'International Tables Vol C Tables 4.2.6.8 and 6.1.1.4'
Br Br -0.2901 2.4595 'International Tables Vol C Tables 4.2.6.8 and 6.1.1.4'

loop_
_geom_angle_atom_site_label_1
_geom_angle_atom_site_label_2
_geom_angle_atom_site_label_3
_geom_angle
_geom_angle_site_symmetry_1
_geom_angle_site_symmetry_3
_geom_angle_publ_flag
C17 S1 C20 87.64(14) . . ?
C13 O1 C16 119.4(3) . . ?
C7 N1 N2 107.5(2) . . ?
C17 N2 N1 121.1(2) . . ?
C17 N2 C9 125.1(2) . . ?
N1 N2 C9 113.8(2) . . ?
C17 N3 C18 109.4(2) . . ?
C6 C1 C2 117.8(3) . . ?
C6 C1 C7 122.2(3) . . ?
C2 C1 C7 120.0(3) . . ?
C3 C2 C1 120.6(3) . . ?
C3 C2 H2 119.7 . . ?
C1 C2 H2 119.7 . . ?
C4 C3 C2 119.9(3) . . ?
C4 C3 H3 120.0 . . ?
C2 C3 H3 120.0 . . ?
C3 C4 C5 120.6(3) . . ?
C3 C4 Br1 118.9(2) . . ?
C5 C4 Br1 120.5(3) . . ?
C6 C5 C4 119.4(3) . . ?
C6 C5 H5 120.3 . . ?
C4 C5 H5 120.3 . . ?
C5 C6 C1 121.7(3) . . ?
C5 C6 H6 119.2 . . ?
C1 C6 H6 119.2 . . ?
N1 C7 C1 122.1(3) . . ?
N1 C7 C8 113.7(3) . . ?
C1 C7 C8 124.1(3) . . ?
C7 C8 C9 103.2(2) . . ?
C7 C8 H8A 111.1 . . ?
C9 C8 H8A 111.1 . . ?
C7 C8 H8B 111.1 . . ?
C9 C8 H8B 111.1 . . ?
H8A C8 H8B 109.1 . . ?
N2 C9 C10 113.9(2) . . ?
N2 C9 C8 100.3(2) . . ?
C10 C9 C8 112.8(3) . . ?
N2 C9 H9 109.8 . . ?
C10 C9 H9 109.8 . . ?
C8 C9 H9 109.8 . . ?
C15 C10 C11 118.0(3) . . ?
C15 C10 C9 122.3(3) . . ?
C11 C10 C9 119.7(3) . . ?
C12 C11 C10 121.3(3) . . ?
C12 C11 H11 119.3 . . ?
C10 C11 H11 119.3 . . ?
C13 C12 C11 120.1(3) . . ?
C13 C12 H12 120.0 . . ?
C11 C12 H12 120.0 . . ?
C12 C13 O1 115.2(3) . . ?
C12 C13 C14 119.6(3) . . ?
O1 C13 C14 125.2(3) . . ?
C13 C14 C15 119.8(3) . . ?
C13 C14 H14 120.1 . . ?
C15 C14 H14 120.1 . . ?
C10 C15 C14 121.2(3) . . ?
C10 C15 H15 119.4 . . ?
C14 C15 H15 119.4 . . ?
O1 C16 H16A 109.5 . . ?
O1 C16 H16B 109.5 . . ?
H16A C16 H16B 109.5 . . ?
O1 C16 H16C 109.5 . . ?
H16A C16 H16C 109.5 . . ?
H16B C16 H16C 109.5 . . ?
N3 C17 N2 120.9(3) . . ?
N3 C17 S1 117.0(2) . . ?
N2 C17 S1 122.1(2) . . ?
C20 C18 N3 115.9(3) . . ?
C20 C18 C19 128.7(3) . . ?
N3 C18 C19 115.4(3) . . ?
C18 C19 H19A 109.5 . . ?
C18 C19 H19B 109.5 . . ?
H19A C19 H19B 109.5 . . ?
C18 C19 H19C 109.5 . . ?
H19A C19 H19C 109.5 . . ?
H19B C19 H19C 109.5 . . ?
C18 C20 C21 134.0(3) . . ?
C18 C20 S1 110.0(2) . . ?
C21 C20 S1 116.0(2) . . ?
O2 C21 C20 119.6(3) . . ?
O2 C21 C22 119.7(3) . . ?
C20 C21 C22 120.8(3) . . ?
C21 C22 H22A 109.5 . . ?
C21 C22 H22B 109.5 . . ?
H22A C22 H22B 109.5 . . ?
C21 C22 H22C 109.5 . . ?
H22A C22 H22C 109.5 . . ?
H22B C22 H22C 109.5 . . ?

loop_
_geom_bond_atom_site_label_1
_geom_bond_atom_site_label_2
_geom_bond_distance
_geom_bond_site_symmetry_2
_geom_bond_publ_flag
Br1 C4 1.900(3) . ?
S1 C17 1.719(3) . ?
S1 C20 1.757(3) . ?
O1 C13 1.372(4) . ?
O1 C16 1.409(4) . ?
O2 C21 1.223(4) . ?
N1 C7 1.294(3) . ?
N1 N2 1.386(3) . ?
N2 C17 1.352(3) . ?
N2 C9 1.478(4) . ?
N3 C17 1.318(3) . ?
N3 C18 1.373(4) . ?
C1 C6 1.387(4) . ?
C1 C2 1.395(4) . ?
C1 C7 1.457(4) . ?
C2 C3 1.381(4) . ?
C2 H2 0.9300 . ?
C3 C4 1.365(4) . ?
C3 H3 0.9300 . ?
C4 C5 1.379(4) . ?
C5 C6 1.367(4) . ?
C5 H5 0.9300 . ?
C6 H6 0.9300 . ?
C7 C8 1.498(4) . ?
C8 C9 1.536(4) . ?
C8 H8A 0.9700 . ?
C8 H8B 0.9700 . ?
C9 C10 1.513(4) . ?
C9 H9 0.9800 . ?
C10 C15 1.377(4) . ?
C10 C11 1.383(4) . ?
C11 C12 1.376(4) . ?
C11 H11 0.9300 . ?
C12 C13 1.371(4) . ?
C12 H12 0.9300 . ?
C13 C14 1.378(4) . ?
C14 C15 1.383(4) . ?
C14 H14 0.9300 . ?
C15 H15 0.9300 . ?
C16 H16A 0.9600 . ?
C16 H16B 0.9600 . ?
C16 H16C 0.9600 . ?
C18 C20 1.364(4) . ?
C18 C19 1.501(4) . ?
C19 H19A 0.9600 . ?
C19 H19B 0.9600 . ?
C19 H19C 0.9600 . ?
C20 C21 1.456(4) . ?
C21 C22 1.498(4) . ?
C22 H22A 0.9600 . ?
C22 H22B 0.9600 . ?
C22 H22C 0.9600 . ?

loop_
_geom_hbond_atom_site_label_D
_geom_hbond_atom_site_label_H
_geom_hbond_atom_site_label_A
_geom_hbond_distance_DH
_geom_hbond_distance_HA
_geom_hbond_distance_DA
_geom_hbond_angle_DHA
_geom_hbond_site_symmetry_A
_geom_hbond_publ_flag
C8 H8B O2 0.97 2.53 3.400(5) 149.1 2_575 yes
C12 H12 O2 0.93 2.54 3.331(4) 142.5 1_545 yes

loop_
_geom_torsion_atom_site_label_1
_geom_torsion_atom_site_label_2
_geom_torsion_atom_site_label_3
_geom_torsion_atom_site_label_4
_geom_torsion
_geom_torsion_site_symmetry_1
_geom_torsion_site_symmetry_2
_geom_torsion_site_symmetry_3
_geom_torsion_site_symmetry_4
_geom_torsion_publ_flag
C7 N1 N2 C17 -174.0(3) . . . . ?
C7 N1 N2 C9 5.9(3) . . . . ?
C6 C1 C2 C3 -0.3(4) . . . . ?
C7 C1 C2 C3 179.7(3) . . . . ?
C1 C2 C3 C4 0.0(4) . . . . ?
C2 C3 C4 C5 0.3(4) . . . . ?
C2 C3 C4 Br1 -178.9(2) . . . . ?
C3 C4 C5 C6 -0.3(4) . . . . ?
Br1 C4 C5 C6 178.9(2) . . . . ?
C4 C5 C6 C1 -0.1(4) . . . . ?
C2 C1 C6 C5 0.4(4) . . . . ?
C7 C1 C6 C5 -179.7(3) . . . . ?
N2 N1 C7 C1 -178.7(2) . . . . ?
N2 N1 C7 C8 2.5(3) . . . . ?
C6 C1 C7 N1 -7.6(4) . . . . ?
C2 C1 C7 N1 172.3(3) . . . . ?
C6 C1 C7 C8 171.0(3) . . . . ?
C2 C1 C7 C8 -9.0(4) . . . . ?
N1 C7 C8 C9 -9.2(4) . . . . ?
C1 C7 C8 C9 172.0(3) . . . . ?
C17 N2 C9 C10 -70.4(4) . . . . ?
N1 N2 C9 C10 109.8(3) . . . . ?
C17 N2 C9 C8 168.9(3) . . . . ?
N1 N2 C9 C8 -11.0(3) . . . . ?
C7 C8 C9 N2 11.0(3) . . . . ?
C7 C8 C9 C10 -110.5(3) . . . . ?
N2 C9 C10 C15 -27.3(4) . . . . ?
C8 C9 C10 C15 86.2(3) . . . . ?
N2 C9 C10 C11 156.3(2) . . . . ?
C8 C9 C10 C11 -90.2(3) . . . . ?
C15 C10 C11 C12 1.2(4) . . . . ?
C9 C10 C11 C12 177.8(3) . . . . ?
C10 C11 C12 C13 0.0(5) . . . . ?
C11 C12 C13 O1 178.2(3) . . . . ?
C11 C12 C13 C14 -0.9(4) . . . . ?
C16 O1 C13 C12 -168.8(3) . . . . ?
C16 O1 C13 C14 10.2(5) . . . . ?
C12 C13 C14 C15 0.6(4) . . . . ?
O1 C13 C14 C15 -178.4(3) . . . . ?
C11 C10 C15 C14 -1.5(4) . . . . ?
C9 C10 C15 C14 -178.0(3) . . . . ?
C13 C14 C15 C10 0.6(4) . . . . ?
C18 N3 C17 N2 178.5(3) . . . . ?
C18 N3 C17 S1 -1.0(3) . . . . ?
N1 N2 C17 N3 -179.1(2) . . . . ?
C9 N2 C17 N3 1.1(4) . . . . ?
N1 N2 C17 S1 0.4(4) . . . . ?
C9 N2 C17 S1 -179.5(2) . . . . ?
C20 S1 C17 N3 0.6(2) . . . . ?
C20 S1 C17 N2 -178.9(3) . . . . ?
C17 N3 C18 C20 1.0(3) . . . . ?
C17 N3 C18 C19 -178.4(2) . . . . ?
N3 C18 C20 C21 177.9(3) . . . . ?
C19 C18 C20 C21 -2.8(5) . . . . ?
N3 C18 C20 S1 -0.6(3) . . . . ?
C19 C18 C20 S1 178.7(2) . . . . ?
C17 S1 C20 C18 0.0(2) . . . . ?
C17 S1 C20 C21 -178.8(2) . . . . ?
C18 C20 C21 O2 -176.7(3) . . . . ?
S1 C20 C21 O2 1.7(4) . . . . ?
C18 C20 C21 C22 2.5(5) . . . . ?
S1 C20 C21 C22 -179.1(2) . . . . ?
